data_1512618
loop_
_publ_author_name
'Zihong Zhou'
'Wen Li'
'Xiaohua Hou'
'Xiang Hao'
'Langqiu Chen'
'Carl Redshaw'
'Wen-Hua Sun'

_publ_section_title
;
 Synthesis, structure and photophysical properties of
 2-benzhydryl-4-methyl-6-(aryliminomethyl)phenol ligands and the zinc
 complexes thereof
;
_journal_name_full 'Inorganica Chimica Acta'
_journal_page_first 292
_journal_page_last 299
_journal_paper_doi 10.1016/j.ica.2012.03.046
_journal_volume 392
_journal_year 2012
_chemical_formula_sum 'C64 H64 N2 O2 Zn'
_chemical_formula_weight 958.54
_space_group_IT_number 60
_symmetry_cell_setting orthorhombic
_symmetry_space_group_name_Hall '-P 2n 2ab'
_symmetry_space_group_name_H-M 'P b c n'
_atom_sites_solution_hydrogens geom
_atom_sites_solution_primary direct
_atom_sites_solution_secondary difmap
_cell_angle_alpha 90.00
_cell_angle_beta 90.00
_cell_angle_gamma 90.00
_cell_formula_units_Z 4
_cell_length_a 21.925(4)
_cell_length_b 16.424(3)
_cell_length_c 16.866(3)
_cell_measurement_reflns_used 17228
_cell_measurement_temperature 173(2)
_cell_measurement_theta_max 25.00
_cell_measurement_theta_min 1.55
_cell_volume 6073.4(19)
_computing_cell_refinement 'CrystalClear (Rigaku Inc., 2007)'
_computing_data_collection 'CrystalClear (Rigaku Inc., 2007)'
_computing_data_reduction 'CrystalClear (Rigaku Inc., 2007)'
_computing_molecular_graphics 'XP in Siemens SHELXTL (Sheldrick, 1994)'
_computing_publication_material 'SHELX97 (Sheldrick, 1997)'
_computing_structure_refinement 'SHELXL-97 (Sheldrick, 1997)'
_computing_structure_solution 'SHELXS-97 (Sheldrick, 1990)'
_diffrn_ambient_temperature 173(2)
_diffrn_measured_fraction_theta_full 0.999
_diffrn_measured_fraction_theta_max 0.999
_diffrn_measurement_device_type 'Bruker P4'
_diffrn_measurement_method '\w scans'
_diffrn_radiation_monochromator graphite
_diffrn_radiation_source 'fine-focus sealed tube'
_diffrn_radiation_type MoK\a
_diffrn_radiation_wavelength 0.71073
_diffrn_reflns_av_R_equivalents 0.0756
_diffrn_reflns_av_sigmaI/netI 0.0406
_diffrn_reflns_limit_h_max 26
_diffrn_reflns_limit_h_min -26
_diffrn_reflns_limit_k_max 19
_diffrn_reflns_limit_k_min -19
_diffrn_reflns_limit_l_max 18
_diffrn_reflns_limit_l_min -19
_diffrn_reflns_number 39198
_diffrn_reflns_theta_full 25.00
_diffrn_reflns_theta_max 25.00
_diffrn_reflns_theta_min 1.55
_exptl_absorpt_coefficient_mu 0.444
_exptl_absorpt_correction_T_max 0.6994
_exptl_absorpt_correction_T_min 0.1000
_exptl_absorpt_correction_type empirical
_exptl_absorpt_process_details 'SADABS (Sheldrick, 1996)'
_exptl_crystal_colour yellow
_exptl_crystal_density_diffrn 1.048
_exptl_crystal_density_method 'not measured'
_exptl_crystal_description Prism
_exptl_crystal_F_000 2032
_exptl_crystal_size_max 0.2000
_exptl_crystal_size_mid 0.2000
_exptl_crystal_size_min 0.2000
_refine_diff_density_max 0.655
_refine_diff_density_min -0.454
_refine_diff_density_rms 0.104
_refine_ls_extinction_method none
_refine_ls_goodness_of_fit_ref 1.179
_refine_ls_hydrogen_treatment constr
_refine_ls_matrix_type full
_refine_ls_number_parameters 312
_refine_ls_number_reflns 5338
_refine_ls_number_restraints 0
_refine_ls_restrained_S_all 1.179
_refine_ls_R_factor_gt 0.0812
_refine_ls_shift/su_max 0.000
_refine_ls_shift/su_mean 0.000
_refine_ls_structure_factor_coef Fsqd
_refine_ls_weighting_details 'calc w=1/[\s^2^(Fo^2^)+(0.0747P)^2^+12.8229P] where P=(Fo^2^+2Fc^2^)/3'
_refine_ls_weighting_scheme calc
_refine_ls_wR_factor_gt 0.2030
_refine_ls_wR_factor_ref 0.2111
_reflns_number_gt 4862
_reflns_number_total 5338
_reflns_threshold_expression >2sigma(I)
_cod_data_source_file ICA-2012-392-292-299-3.cif
_cod_data_source_block C5
_cod_original_cell_volume 6073(2)
_cod_original_sg_symbol_H-M Pbcn
_cod_database_code 1512618

loop_
_symmetry_equiv_pos_as_xyz
'x, y, z'
'-x+1/2, -y+1/2, z+1/2'
'-x, y, -z+1/2'
'x+1/2, -y+1/2, -z'
'-x, -y, -z'
'x-1/2, y-1/2, -z-1/2'
'x, -y, z-1/2'
'-x-1/2, y-1/2, z'

loop_
_atom_site_label
_atom_site_type_symbol
_atom_site_fract_x
_atom_site_fract_y
_atom_site_fract_z
_atom_site_U_iso_or_equiv
_atom_site_adp_type
_atom_site_occupancy
_atom_site_symmetry_multiplicity
_atom_site_calc_flag
_atom_site_refinement_flags
Zn1 Zn 0.5000 0.78179(4) 0.2500 0.0339(2) Uani 1 2 d S
N1 N 0.47142(15) 0.7166(2) 0.1569(2) 0.0340(8) Uani 1 1 d .
O1 O 0.42848(13) 0.84933(18) 0.25840(16) 0.0378(7) Uani 1 1 d .
C1 C 0.38550(17) 0.8555(2) 0.2042(2) 0.0317(9) Uani 1 1 d .
C2 C 0.33964(18) 0.9167(2) 0.2137(2) 0.0314(9) Uani 1 1 d .
C3 C 0.29457(19) 0.9242(3) 0.1580(2) 0.0366(9) Uani 1 1 d .
H3A H 0.2648 0.9655 0.1653 0.044 Uiso 1 1 calc R
C5 C 0.33426(19) 0.8158(3) 0.0808(2) 0.0356(9) Uani 1 1 d .
H5A H 0.3328 0.7817 0.0353 0.043 Uiso 1 1 calc R
C6 C 0.38174(18) 0.8047(2) 0.1359(2) 0.0327(9) Uani 1 1 d .
C20 C 0.34340(19) 0.9716(2) 0.2871(2) 0.0358(9) Uani 1 1 d .
H20A H 0.3877 0.9817 0.2972 0.043 Uiso 1 1 calc R
C27 C 0.31815(19) 0.9305(2) 0.3614(2) 0.0371(10) Uani 1 1 d .
C9 C 0.50173(18) 0.6427(3) 0.1311(3) 0.0370(9) Uani 1 1 d .
C32 C 0.2738(2) 0.8716(3) 0.3579(3) 0.0485(12) Uani 1 1 d .
H32A H 0.2589 0.8546 0.3077 0.058 Uiso 1 1 calc R
C26 C 0.2568(2) 1.0755(3) 0.2979(3) 0.0497(12) Uani 1 1 d .
H26A H 0.2349 1.0389 0.3309 0.060 Uiso 1 1 calc R
C21 C 0.3144(2) 1.0544(3) 0.2713(3) 0.0386(10) Uani 1 1 d .
C7 C 0.42303(18) 0.7387(3) 0.1187(3) 0.0354(9) Uani 1 1 d .
H7A H 0.4134 0.7072 0.0732 0.043 Uiso 1 1 calc R
C4 C 0.28985(19) 0.8743(3) 0.0904(2) 0.0370(10) Uani 1 1 d .
C10 C 0.55803(19) 0.6483(3) 0.0945(3) 0.0433(11) Uani 1 1 d .
C8 C 0.2377(2) 0.8844(3) 0.0327(3) 0.0482(12) Uani 1 1 d .
H8A H 0.2418 0.8446 -0.0102 0.072 Uiso 1 1 calc R
H8B H 0.2386 0.9396 0.0106 0.072 Uiso 1 1 calc R
H8C H 0.1990 0.8757 0.0604 0.072 Uiso 1 1 calc R
C14 C 0.4738(2) 0.5669(3) 0.1469(3) 0.0432(11) Uani 1 1 d .
C30 C 0.2712(3) 0.8596(3) 0.4995(3) 0.0588(14) Uani 1 1 d .
H30A H 0.2554 0.8351 0.5462 0.071 Uiso 1 1 calc R
C13 C 0.5055(2) 0.4965(3) 0.1230(3) 0.0525(12) Uani 1 1 d .
H13A H 0.4875 0.4447 0.1321 0.063 Uiso 1 1 calc R
C15 C 0.4126(2) 0.5613(3) 0.1884(3) 0.0493(12) Uani 1 1 d .
H15A H 0.3824 0.5929 0.1574 0.059 Uiso 1 1 calc R
H15B H 0.4163 0.5876 0.2410 0.059 Uiso 1 1 calc R
C12 C 0.5618(2) 0.5004(3) 0.0870(3) 0.0575(14) Uani 1 1 d .
C28 C 0.3391(2) 0.9545(3) 0.4353(3) 0.0518(12) Uani 1 1 d .
H28A H 0.3699 0.9951 0.4391 0.062 Uiso 1 1 calc R
C11 C 0.5876(2) 0.5763(4) 0.0735(3) 0.0562(14) Uani 1 1 d .
H11A H 0.6266 0.5793 0.0492 0.067 Uiso 1 1 calc R
C17 C 0.5860(2) 0.7288(3) 0.0702(3) 0.0549(13) Uani 1 1 d .
H17A H 0.6310 0.7244 0.0720 0.066 Uiso 1 1 calc R
H17B H 0.5735 0.7715 0.1083 0.066 Uiso 1 1 calc R
C25 C 0.2305(3) 1.1494(3) 0.2769(3) 0.0632(15) Uani 1 1 d .
H25A H 0.1910 1.1628 0.2959 0.076 Uiso 1 1 calc R
C31 C 0.2504(3) 0.8360(3) 0.4266(3) 0.0587(14) Uani 1 1 d .
H31A H 0.2198 0.7953 0.4227 0.070 Uiso 1 1 calc R
C29 C 0.3153(3) 0.9193(3) 0.5045(3) 0.0614(15) Uani 1 1 d .
H29A H 0.3296 0.9365 0.5549 0.074 Uiso 1 1 calc R
C23 C 0.3190(3) 1.1831(3) 0.2031(4) 0.0701(17) Uani 1 1 d .
H23A H 0.3410 1.2206 0.1711 0.084 Uiso 1 1 calc R
C22 C 0.3449(3) 1.1096(3) 0.2234(3) 0.0555(13) Uani 1 1 d .
H22A H 0.3844 1.0964 0.2042 0.067 Uiso 1 1 calc R
C24 C 0.2608(3) 1.2024(3) 0.2295(3) 0.0701(19) Uani 1 1 d .
H24A H 0.2424 1.2524 0.2145 0.084 Uiso 1 1 calc R
C18 C 0.5663(3) 0.7535(4) -0.0131(4) 0.0777(18) Uani 1 1 d .
H18A H 0.5849 0.8058 -0.0268 0.117 Uiso 1 1 calc R
H18B H 0.5217 0.7585 -0.0149 0.117 Uiso 1 1 calc R
H18C H 0.5795 0.7119 -0.0510 0.117 Uiso 1 1 calc R
C19 C 0.5948(3) 0.4229(4) 0.0626(5) 0.092(2) Uani 1 1 d .
H19A H 0.6339 0.4369 0.0381 0.139 Uiso 1 1 calc R
H19B H 0.5697 0.3927 0.0245 0.139 Uiso 1 1 calc R
H19C H 0.6020 0.3890 0.1095 0.139 Uiso 1 1 calc R
C16 C 0.3872(3) 0.4734(4) 0.2005(5) 0.0827(19) Uani 1 1 d .
H16A H 0.3478 0.4761 0.2278 0.124 Uiso 1 1 calc R
H16B H 0.4160 0.4417 0.2325 0.124 Uiso 1 1 calc R
H16C H 0.3819 0.4471 0.1488 0.124 Uiso 1 1 calc R

loop_
_atom_site_aniso_label
_atom_site_aniso_U_11
_atom_site_aniso_U_22
_atom_site_aniso_U_33
_atom_site_aniso_U_23
_atom_site_aniso_U_13
_atom_site_aniso_U_12
Zn1 0.0282(4) 0.0382(4) 0.0352(4) 0.000 -0.0037(3) 0.000
N1 0.0263(17) 0.0365(19) 0.039(2) -0.0057(15) -0.0006(15) -0.0018(14)
O1 0.0352(16) 0.0428(16) 0.0353(16) -0.0051(13) -0.0072(12) 0.0062(13)
C1 0.030(2) 0.034(2) 0.032(2) 0.0025(17) -0.0026(16) -0.0058(17)
C2 0.032(2) 0.034(2) 0.029(2) -0.0014(17) -0.0036(16) -0.0023(17)
C3 0.037(2) 0.035(2) 0.038(2) -0.0002(18) -0.0024(18) 0.0035(18)
C5 0.036(2) 0.039(2) 0.031(2) -0.0072(18) -0.0038(17) -0.0054(18)
C6 0.033(2) 0.035(2) 0.030(2) -0.0007(17) -0.0030(17) -0.0028(17)
C20 0.036(2) 0.036(2) 0.036(2) -0.0012(18) -0.0070(18) 0.0037(18)
C27 0.038(2) 0.035(2) 0.039(2) -0.0020(18) -0.0033(18) 0.0153(18)
C9 0.029(2) 0.043(2) 0.039(2) -0.0086(19) -0.0005(17) -0.0032(18)
C32 0.055(3) 0.049(3) 0.042(3) 0.000(2) 0.000(2) 0.001(2)
C26 0.053(3) 0.043(3) 0.052(3) -0.008(2) -0.003(2) 0.012(2)
C21 0.047(3) 0.033(2) 0.036(2) -0.0052(18) -0.0089(19) 0.0076(19)
C7 0.031(2) 0.040(2) 0.035(2) -0.0065(18) -0.0012(17) -0.0004(18)
C4 0.034(2) 0.041(2) 0.036(2) -0.0014(19) -0.0062(18) -0.0045(18)
C10 0.032(2) 0.058(3) 0.040(2) -0.009(2) 0.0019(18) -0.002(2)
C8 0.042(3) 0.051(3) 0.051(3) -0.006(2) -0.016(2) 0.012(2)
C14 0.039(2) 0.049(3) 0.041(3) -0.007(2) -0.003(2) 0.007(2)
C30 0.066(3) 0.056(3) 0.054(3) 0.003(3) 0.014(3) 0.013(3)
C13 0.048(3) 0.045(3) 0.064(3) -0.007(2) -0.008(2) 0.000(2)
C15 0.041(3) 0.046(3) 0.062(3) 0.000(2) 0.006(2) 0.000(2)
C12 0.049(3) 0.062(3) 0.061(3) -0.021(3) -0.009(2) 0.022(3)
C28 0.063(3) 0.054(3) 0.038(3) -0.008(2) -0.007(2) 0.000(2)
C11 0.038(3) 0.079(4) 0.052(3) -0.016(3) 0.004(2) 0.015(3)
C17 0.037(3) 0.072(4) 0.055(3) -0.011(3) 0.011(2) -0.005(2)
C25 0.077(4) 0.053(3) 0.060(3) -0.008(3) -0.016(3) 0.032(3)
C31 0.060(3) 0.062(3) 0.053(3) 0.010(3) 0.007(3) 0.009(3)
C29 0.085(4) 0.065(3) 0.034(3) -0.006(2) -0.003(3) 0.016(3)
C23 0.106(5) 0.044(3) 0.060(4) 0.009(3) 0.004(3) 0.008(3)
C22 0.062(3) 0.043(3) 0.062(3) 0.002(2) -0.001(3) 0.004(2)
C24 0.117(6) 0.043(3) 0.051(3) -0.005(3) -0.022(3) 0.034(3)
C18 0.078(4) 0.095(5) 0.060(4) 0.014(3) -0.004(3) -0.023(4)
C19 0.083(5) 0.088(5) 0.106(5) -0.044(4) -0.006(4) 0.040(4)
C16 0.067(4) 0.069(4) 0.112(6) 0.004(4) 0.005(4) -0.015(3)

loop_
_atom_type_symbol
_atom_type_description
_atom_type_scat_dispersion_real
_atom_type_scat_dispersion_imag
_atom_type_scat_source
C C 0.0033 0.0016 'International Tables Vol C Tables 4.2.6.8 and 6.1.1.4'
H H 0.0000 0.0000 'International Tables Vol C Tables 4.2.6.8 and 6.1.1.4'
N N 0.0061 0.0033 'International Tables Vol C Tables 4.2.6.8 and 6.1.1.4'
O O 0.0106 0.0060 'International Tables Vol C Tables 4.2.6.8 and 6.1.1.4'
Zn Zn 0.2839 1.4301 'International Tables Vol C Tables 4.2.6.8 and 6.1.1.4'

loop_
_geom_angle_atom_site_label_1
_geom_angle_atom_site_label_2
_geom_angle_atom_site_label_3
_geom_angle
_geom_angle_site_symmetry_1
_geom_angle_site_symmetry_3
O1 Zn1 O1 109.66(18) 3_655 .
O1 Zn1 N1 120.36(13) 3_655 .
O1 Zn1 N1 96.36(13) . .
O1 Zn1 N1 96.36(13) 3_655 3_655
O1 Zn1 N1 120.36(13) . 3_655
N1 Zn1 N1 115.3(2) . 3_655
C7 N1 C9 117.4(3) . .
C7 N1 Zn1 119.9(3) . .
C9 N1 Zn1 122.7(3) . .
C1 O1 Zn1 125.2(3) . .
O1 C1 C6 123.9(4) . .
O1 C1 C2 118.6(3) . .
C6 C1 C2 117.5(3) . .
C3 C2 C1 119.6(4) . .
C3 C2 C20 122.7(4) . .
C1 C2 C20 117.8(3) . .
C2 C3 C4 123.8(4) . .
C2 C3 H3A 118.1 . .
C4 C3 H3A 118.1 . .
C4 C5 C6 122.3(4) . .
C4 C5 H5A 118.8 . .
C6 C5 H5A 118.8 . .
C5 C6 C1 120.1(4) . .
C5 C6 C7 115.4(4) . .
C1 C6 C7 124.5(4) . .
C21 C20 C27 112.7(3) . .
C21 C20 C2 111.2(3) . .
C27 C20 C2 112.6(3) . .
C21 C20 H20A 106.6 . .
C27 C20 H20A 106.6 . .
C2 C20 H20A 106.6 . .
C32 C27 C28 118.3(4) . .
C32 C27 C20 122.2(4) . .
C28 C27 C20 119.5(4) . .
C10 C9 C14 122.0(4) . .
C10 C9 N1 119.2(4) . .
C14 C9 N1 118.8(4) . .
C27 C32 C31 121.3(5) . .
C27 C32 H32A 119.3 . .
C31 C32 H32A 119.3 . .
C21 C26 C25 120.9(5) . .
C21 C26 H26A 119.6 . .
C25 C26 H26A 119.6 . .
C26 C21 C22 117.8(4) . .
C26 C21 C20 123.1(4) . .
C22 C21 C20 118.9(4) . .
N1 C7 C6 128.7(4) . .
N1 C7 H7A 115.6 . .
C6 C7 H7A 115.6 . .
C5 C4 C3 116.7(4) . .
C5 C4 C8 122.4(4) . .
C3 C4 C8 120.8(4) . .
C9 C10 C11 118.2(5) . .
C9 C10 C17 122.7(4) . .
C11 C10 C17 118.9(4) . .
C4 C8 H8A 109.5 . .
C4 C8 H8B 109.5 . .
H8A C8 H8B 109.5 . .
C4 C8 H8C 109.5 . .
H8A C8 H8C 109.5 . .
H8B C8 H8C 109.5 . .
C13 C14 C9 117.0(4) . .
C13 C14 C15 121.3(4) . .
C9 C14 C15 121.7(4) . .
C31 C30 C29 119.4(5) . .
C31 C30 H30A 120.3 . .
C29 C30 H30A 120.3 . .
C12 C13 C14 122.1(5) . .
C12 C13 H13A 118.9 . .
C14 C13 H13A 118.9 . .
C14 C15 C16 115.6(4) . .
C14 C15 H15A 108.4 . .
C16 C15 H15A 108.4 . .
C14 C15 H15B 108.4 . .
C16 C15 H15B 108.4 . .
H15A C15 H15B 107.4 . .
C13 C12 C11 118.6(5) . .
C13 C12 C19 120.5(6) . .
C11 C12 C19 120.9(5) . .
C27 C28 C29 120.4(5) . .
C27 C28 H28A 119.8 . .
C29 C28 H28A 119.8 . .
C12 C11 C10 122.1(5) . .
C12 C11 H11A 119.0 . .
C10 C11 H11A 119.0 . .
C10 C17 C18 111.5(4) . .
C10 C17 H17A 109.3 . .
C18 C17 H17A 109.3 . .
C10 C17 H17B 109.3 . .
C18 C17 H17B 109.3 . .
H17A C17 H17B 108.0 . .
C24 C25 C26 120.6(6) . .
C24 C25 H25A 119.7 . .
C26 C25 H25A 119.7 . .
C30 C31 C32 120.3(5) . .
C30 C31 H31A 119.8 . .
C32 C31 H31A 119.8 . .
C30 C29 C28 120.2(5) . .
C30 C29 H29A 119.9 . .
C28 C29 H29A 119.9 . .
C22 C23 C24 120.0(6) . .
C22 C23 H23A 120.0 . .
C24 C23 H23A 120.0 . .
C23 C22 C21 121.3(5) . .
C23 C22 H22A 119.4 . .
C21 C22 H22A 119.4 . .
C25 C24 C23 119.5(5) . .
C25 C24 H24A 120.3 . .
C23 C24 H24A 120.3 . .
C17 C18 H18A 109.5 . .
C17 C18 H18B 109.5 . .
H18A C18 H18B 109.5 . .
C17 C18 H18C 109.5 . .
H18A C18 H18C 109.5 . .
H18B C18 H18C 109.5 . .
C12 C19 H19A 109.5 . .
C12 C19 H19B 109.5 . .
H19A C19 H19B 109.5 . .
C12 C19 H19C 109.5 . .
H19A C19 H19C 109.5 . .
H19B C19 H19C 109.5 . .
C15 C16 H16A 109.5 . .
C15 C16 H16B 109.5 . .
H16A C16 H16B 109.5 . .
C15 C16 H16C 109.5 . .
H16A C16 H16C 109.5 . .
H16B C16 H16C 109.5 . .

loop_
_geom_bond_atom_site_label_1
_geom_bond_atom_site_label_2
_geom_bond_distance
_geom_bond_site_symmetry_2
Zn1 O1 1.926(3) 3_655
Zn1 O1 1.926(3) .
Zn1 N1 2.001(3) .
Zn1 N1 2.001(3) 3_655
N1 C7 1.293(5) .
N1 C9 1.451(5) .
O1 C1 1.317(5) .
C1 C6 1.425(6) .
C1 C2 1.431(6) .
C2 C3 1.370(6) .
C2 C20 1.533(6) .
C3 C4 1.408(6) .
C3 H3A 0.9500 .
C5 C4 1.378(6) .
C5 C6 1.408(6) .
C5 H5A 0.9500 .
C6 C7 1.442(6) .
C20 C21 1.525(6) .
C20 C27 1.527(6) .
C20 H20A 1.0000 .
C27 C32 1.373(6) .
C27 C28 1.385(6) .
C9 C10 1.383(6) .
C9 C14 1.413(6) .
C32 C31 1.396(7) .
C32 H32A 0.9500 .
C26 C21 1.384(7) .
C26 C25 1.389(7) .
C26 H26A 0.9500 .
C21 C22 1.386(7) .
C7 H7A 0.9500 .
C4 C8 1.510(6) .
C10 C11 1.394(7) .
C10 C17 1.515(7) .
C8 H8A 0.9800 .
C8 H8B 0.9800 .
C8 H8C 0.9800 .
C14 C13 1.409(7) .
C14 C15 1.515(6) .
C30 C31 1.367(8) .
C30 C29 1.380(8) .
C30 H30A 0.9500 .
C13 C12 1.377(7) .
C13 H13A 0.9500 .
C15 C16 1.561(7) .
C15 H15A 0.9900 .
C15 H15B 0.9900 .
C12 C11 1.388(8) .
C12 C19 1.521(7) .
C28 C29 1.404(7) .
C28 H28A 0.9500 .
C11 H11A 0.9500 .
C17 C18 1.524(8) .
C17 H17A 0.9900 .
C17 H17B 0.9900 .
C25 C24 1.357(9) .
C25 H25A 0.9500 .
C31 H31A 0.9500 .
C29 H29A 0.9500 .
C23 C22 1.378(7) .
C23 C24 1.388(9) .
C23 H23A 0.9500 .
C22 H22A 0.9500 .
C24 H24A 0.9500 .
C18 H18A 0.9800 .
C18 H18B 0.9800 .
C18 H18C 0.9800 .
C19 H19A 0.9800 .
C19 H19B 0.9800 .
C19 H19C 0.9800 .
C16 H16A 0.9800 .
C16 H16B 0.9800 .
C16 H16C 0.9800 .

loop_
_geom_torsion_atom_site_label_1
_geom_torsion_atom_site_label_2
_geom_torsion_atom_site_label_3
_geom_torsion_atom_site_label_4
_geom_torsion
_geom_torsion_site_symmetry_1
O1 Zn1 N1 C7 -107.0(3) 3_655
O1 Zn1 N1 C7 10.3(3) .
N1 Zn1 N1 C7 138.3(4) 3_655
O1 Zn1 N1 C9 75.2(3) 3_655
O1 Zn1 N1 C9 -167.6(3) .
N1 Zn1 N1 C9 -39.6(3) 3_655
O1 Zn1 O1 C1 112.4(3) 3_655
N1 Zn1 O1 C1 -13.0(3) .
N1 Zn1 O1 C1 -137.4(3) 3_655
Zn1 O1 C1 C6 8.7(5) .
Zn1 O1 C1 C2 -171.2(3) .
O1 C1 C2 C3 179.9(4) .
C6 C1 C2 C3 0.0(6) .
O1 C1 C2 C20 -0.1(5) .
C6 C1 C2 C20 180.0(4) .
C1 C2 C3 C4 0.5(6) .
C20 C2 C3 C4 -179.6(4) .
C4 C5 C6 C1 -0.7(6) .
C4 C5 C6 C7 177.6(4) .
O1 C1 C6 C5 -179.8(4) .
C2 C1 C6 C5 0.1(6) .
O1 C1 C6 C7 2.1(6) .
C2 C1 C6 C7 -178.0(4) .
C3 C2 C20 C21 -27.5(6) .
C1 C2 C20 C21 152.5(4) .
C3 C2 C20 C27 100.0(5) .
C1 C2 C20 C27 -80.0(4) .
C21 C20 C27 C32 98.9(5) .
C2 C20 C27 C32 -27.7(5) .
C21 C20 C27 C28 -79.4(5) .
C2 C20 C27 C28 153.9(4) .
C7 N1 C9 C10 110.1(5) .
Zn1 N1 C9 C10 -71.9(5) .
C7 N1 C9 C14 -72.3(5) .
Zn1 N1 C9 C14 105.6(4) .
C28 C27 C32 C31 -0.2(7) .
C20 C27 C32 C31 -178.6(4) .
C25 C26 C21 C22 0.2(7) .
C25 C26 C21 C20 -175.1(4) .
C27 C20 C21 C26 -25.5(6) .
C2 C20 C21 C26 101.9(5) .
C27 C20 C21 C22 159.3(4) .
C2 C20 C21 C22 -73.2(5) .
C9 N1 C7 C6 174.2(4) .
Zn1 N1 C7 C6 -3.8(6) .
C5 C6 C7 N1 177.2(4) .
C1 C6 C7 N1 -4.6(7) .
C6 C5 C4 C3 1.1(6) .
C6 C5 C4 C8 -177.9(4) .
C2 C3 C4 C5 -1.0(6) .
C2 C3 C4 C8 178.0(4) .
C14 C9 C10 C11 -0.4(7) .
N1 C9 C10 C11 177.1(4) .
C14 C9 C10 C17 174.1(4) .
N1 C9 C10 C17 -8.4(7) .
C10 C9 C14 C13 -0.6(7) .
N1 C9 C14 C13 -178.2(4) .
C10 C9 C14 C15 178.9(4) .
N1 C9 C14 C15 1.3(6) .
C9 C14 C13 C12 1.1(7) .
C15 C14 C13 C12 -178.4(5) .
C13 C14 C15 C16 -1.4(7) .
C9 C14 C15 C16 179.1(5) .
C14 C13 C12 C11 -0.4(8) .
C14 C13 C12 C19 179.5(5) .
C32 C27 C28 C29 -0.2(7) .
C20 C27 C28 C29 178.2(4) .
C13 C12 C11 C10 -0.7(8) .
C19 C12 C11 C10 179.3(5) .
C9 C10 C11 C12 1.1(7) .
C17 C10 C11 C12 -173.6(5) .
C9 C10 C17 C18 -88.4(6) .
C11 C10 C17 C18 86.2(6) .
C21 C26 C25 C24 0.3(8) .
C29 C30 C31 C32 0.4(8) .
C27 C32 C31 C30 0.1(8) .
C31 C30 C29 C28 -0.9(8) .
C27 C28 C29 C30 0.7(8) .
C24 C23 C22 C21 -1.3(9) .
C26 C21 C22 C23 0.3(7) .
C20 C21 C22 C23 175.8(5) .
C26 C25 C24 C23 -1.2(9) .
C22 C23 C24 C25 1.7(9) .
